data_4116027
loop_
_publ_author_name
'David R. Spring'
'Shyam Krishnan'
'Stuart L. Schreiber'

_publ_section_title
;
 Towards Diversity-Oriented, Stereoselective Syntheses of Biaryl- or
 Bis(aryl)metal-Containing Medium Rings
;
_journal_name_full 'Journal of the American Chemical Society'
_journal_page_first 5656
_journal_page_last 5657
_journal_paper_doi 10.1021/ja0010507
_journal_volume 122
_journal_year 2000
_chemical_formula_sum 'C23 H30.67 N O3'
_chemical_formula_weight 369.15
_chemical_name_systematic
;
  ?
;
_space_group_IT_number 19
_symmetry_cell_setting orthorhombic
_symmetry_space_group_name_Hall 'P 2ac 2ab'
_symmetry_space_group_name_H-M 'P 21 21 21'
_atom_sites_solution_hydrogens geom
_atom_sites_solution_primary direct
_atom_sites_solution_secondary difmap
_audit_creation_method SHELXL-97
_cell_angle_alpha 90.00
_cell_angle_beta 90.00
_cell_angle_gamma 90.00
_cell_formula_units_Z 12
_cell_length_a 8.4546(7)
_cell_length_b 22.244(2)
_cell_length_c 32.612(2)
_cell_measurement_reflns_used 312
_cell_measurement_temperature 213(2)
_cell_measurement_theta_max 19.78
_cell_measurement_theta_min 2.34
_cell_volume 6133.1(8)
_computing_cell_refinement 'SMART (SIEMENS, V4.033, 1994)'
_computing_data_collection 'ASTRO (SIEMENS, V4.033, 1994)'
_computing_data_reduction 'SAINT (SIEMENS, V4.035, 1994)'
_computing_molecular_graphics 'SHELXTL (SIEMENS, 1994, ver 5.04)'
_computing_publication_material 'CIFTAB (Sheldrick, 1993)'
_computing_structure_refinement 'SHELXL-97 (Sheldrick, 1997)'
_computing_structure_solution 'SHELXS-97 (Sheldrick, 1990)'
_diffrn_ambient_temperature 213(2)
_diffrn_measured_fraction_theta_full 0.987
_diffrn_measured_fraction_theta_max 0.987
_diffrn_measurement_method '\w, 0.3 deg'
_diffrn_radiation_monochromator graphite
_diffrn_radiation_source 'fine-focus sealed tube'
_diffrn_radiation_type MoK\a
_diffrn_radiation_wavelength 0.71073
_diffrn_reflns_av_R_equivalents 0.0619
_diffrn_reflns_av_sigmaI/netI 0.0553
_diffrn_reflns_limit_h_max 11
_diffrn_reflns_limit_h_min -11
_diffrn_reflns_limit_k_max 29
_diffrn_reflns_limit_k_min -29
_diffrn_reflns_limit_l_max 27
_diffrn_reflns_limit_l_min -43
_diffrn_reflns_number 40170
_diffrn_reflns_theta_full 28.30
_diffrn_reflns_theta_max 28.30
_diffrn_reflns_theta_min 1.11
_diffrn_standards_decay_% <1
_diffrn_standards_interval_count 0
_diffrn_standards_number 0
_exptl_absorpt_coefficient_mu 0.078
_exptl_absorpt_correction_type none
_exptl_crystal_colour colorless
_exptl_crystal_density_diffrn 1.199
_exptl_crystal_description needle
_exptl_crystal_F_000 2396
_exptl_crystal_size_max 0.30
_exptl_crystal_size_mid 0.10
_exptl_crystal_size_min 0.10
_refine_diff_density_max 0.912
_refine_diff_density_min -0.317
_refine_diff_density_rms 0.067
_refine_ls_abs_structure_details 'Flack H D (1983), Acta Cryst. A39, 876-881'
_refine_ls_abs_structure_Flack -0.5(11)
_refine_ls_extinction_method none
_refine_ls_goodness_of_fit_ref 1.000
_refine_ls_hydrogen_treatment mixed
_refine_ls_matrix_type full
_refine_ls_number_parameters 730
_refine_ls_number_reflns 14829
_refine_ls_number_restraints 0
_refine_ls_restrained_S_all 1.000
_refine_ls_R_factor_all 0.1093
_refine_ls_R_factor_gt 0.0735
_refine_ls_shift/su_max 0.003
_refine_ls_shift/su_mean 0.000
_refine_ls_structure_factor_coef Fsqd
_refine_ls_weighting_details 'calc w=1/[\s^2^(Fo^2^)+(0.1303P)^2^+1.5679P] where P=(Fo^2^+2Fc^2^)/3'
_refine_ls_weighting_scheme calc
_refine_ls_wR_factor_gt 0.1948
_refine_ls_wR_factor_ref 0.2281
_reflns_number_gt 10096
_reflns_number_total 14829
_reflns_threshold_expression >2sigma(I)
_cod_data_source_file ja0010507_05.cif
_cod_data_source_block sls44t
_cod_database_code 4116027

loop_
_symmetry_equiv_pos_as_xyz
'x, y, z'
'-x+1/2, -y, z+1/2'
'-x, y+1/2, -z+1/2'
'x+1/2, -y+1/2, -z'

loop_
_atom_site_label
_atom_site_type_symbol
_atom_site_fract_x
_atom_site_fract_y
_atom_site_fract_z
_atom_site_U_iso_or_equiv
_atom_site_adp_type
_atom_site_occupancy
_atom_site_symmetry_multiplicity
_atom_site_calc_flag
_atom_site_refinement_flags
O1 O 0.8505(2) -0.21204(8) -0.16517(6) 0.0347(4) Uani 1 1 d .
O2 O 0.1699(2) -0.21235(8) -0.03962(6) 0.0357(4) Uani 1 1 d .
O3 O 0.2812(2) -0.10372(8) -0.03367(6) 0.0341(4) Uani 1 1 d .
N1 N 0.8329(3) -0.11118(9) -0.10577(7) 0.0293(5) Uani 1 1 d .
C1 C 0.7509(3) -0.11128(11) -0.14565(8) 0.0296(6) Uani 1 1 d .
H1A H 0.6427 -0.1266 -0.1406 0.036 Uiso 1 1 calc R
C2 C 0.8235(4) -0.15154(12) -0.17858(9) 0.0340(6) Uani 1 1 d .
H2A H 0.7530 -0.1523 -0.2024 0.041 Uiso 1 1 calc R
H2B H 0.9244 -0.1341 -0.1874 0.041 Uiso 1 1 calc R
C3 C 0.7098(3) -0.24789(12) -0.16331(8) 0.0321(6) Uani 1 1 d .
H3A H 0.6882 -0.2659 -0.1902 0.039 Uiso 1 1 calc R
H3B H 0.6192 -0.2228 -0.1556 0.039 Uiso 1 1 calc R
C4 C 0.7349(3) -0.29619(11) -0.13197(8) 0.0295(6) Uani 1 1 d .
C5 C 0.6766(3) -0.29133(11) -0.09167(8) 0.0287(5) Uani 1 1 d .
C6 C 0.5791(3) -0.23893(11) -0.07724(8) 0.0263(5) Uani 1 1 d .
C7 C 0.6392(3) -0.18108(11) -0.07314(7) 0.0256(5) Uani 1 1 d .
C8 C 0.8121(3) -0.16580(11) -0.08073(8) 0.0283(5) Uani 1 1 d .
H8A H 0.8652 -0.1601 -0.0543 0.034 Uiso 1 1 calc R
H8B H 0.8631 -0.1997 -0.0946 0.034 Uiso 1 1 calc R
C9 C 1.0023(4) -0.09685(16) -0.10829(11) 0.0459(8) Uani 1 1 d .
H9A H 1.0480 -0.0975 -0.0810 0.069 Uiso 1 1 calc R
H9B H 1.0157 -0.0572 -0.1202 0.069 Uiso 1 1 calc R
H9C H 1.0551 -0.1264 -0.1254 0.069 Uiso 1 1 calc R
C10 C 0.7327(4) -0.04758(12) -0.16349(9) 0.0348(6) Uani 1 1 d .
H10A H 0.7842 -0.0358 -0.1877 0.042 Uiso 1 1 calc R
C11 C 0.6262(4) -0.00442(13) -0.13957(10) 0.0440(8) Uani 1 1 d .
H11A H 0.5339 -0.0274 -0.1294 0.053 Uiso 1 1 calc R
C12 C 0.5659(5) 0.04469(17) -0.16799(13) 0.0715(12) Uani 1 1 d .
H12A H 0.4990 0.0721 -0.1527 0.107 Uiso 1 1 calc R
H12B H 0.5052 0.0267 -0.1901 0.107 Uiso 1 1 calc R
H12C H 0.6549 0.0666 -0.1794 0.107 Uiso 1 1 calc R
C13 C 0.7047(6) 0.02410(19) -0.10387(13) 0.0796(13) Uani 1 1 d .
H13A H 0.7445 -0.0068 -0.0856 0.119 Uiso 1 1 calc R
H13B H 0.6290 0.0490 -0.0893 0.119 Uiso 1 1 calc R
H13C H 0.7919 0.0488 -0.1133 0.119 Uiso 1 1 calc R
C14 C 0.8214(4) -0.34744(12) -0.14275(10) 0.0383(7) Uani 1 1 d .
H14A H 0.8587 -0.3514 -0.1698 0.046 Uiso 1 1 calc R
C15 C 0.8532(4) -0.39244(13) -0.11476(11) 0.0463(8) Uani 1 1 d .
H15A H 0.9146 -0.4258 -0.1225 0.056 Uiso 1 1 calc R
C16 C 0.7942(4) -0.38806(13) -0.07534(11) 0.0432(7) Uani 1 1 d .
H16A H 0.8133 -0.4190 -0.0563 0.052 Uiso 1 1 calc R
C17 C 0.7064(4) -0.33791(12) -0.06369(9) 0.0359(6) Uani 1 1 d .
H17A H 0.6667 -0.3352 -0.0368 0.043 Uiso 1 1 calc R
C18 C 0.4211(3) -0.25024(11) -0.06608(8) 0.0270(5) Uani 1 1 d .
H18A H 0.3808 -0.2894 -0.0687 0.032 Uiso 1 1 calc R
C19 C 0.3243(3) -0.20551(11) -0.05149(8) 0.0269(5) Uani 1 1 d .
C20 C 0.3843(3) -0.14631(11) -0.04821(8) 0.0271(5) Uani 1 1 d .
C21 C 0.5402(3) -0.13517(11) -0.05895(8) 0.0268(5) Uani 1 1 d .
H21A H 0.5802 -0.0959 -0.0567 0.032 Uiso 1 1 calc R
C22 C 0.3314(4) -0.04325(13) -0.03571(13) 0.0589(10) Uani 1 1 d .
H22A H 0.2497 -0.0174 -0.0246 0.088 Uiso 1 1 calc R
H22B H 0.3512 -0.0324 -0.0641 0.088 Uiso 1 1 calc R
H22C H 0.4278 -0.0384 -0.0199 0.088 Uiso 1 1 calc R
C23 C 0.1086(4) -0.27205(13) -0.03860(9) 0.0390(7) Uani 1 1 d .
H23A H -0.0009 -0.2711 -0.0298 0.058 Uiso 1 1 calc R
H23B H 0.1700 -0.2961 -0.0195 0.058 Uiso 1 1 calc R
H23C H 0.1151 -0.2896 -0.0658 0.058 Uiso 1 1 calc R
O1A O 0.6318(2) 0.20529(9) 0.00109(6) 0.0380(5) Uani 1 1 d .
O2A O 1.3052(3) 0.21855(10) 0.12921(7) 0.0434(5) Uani 1 1 d .
O3A O 1.1945(3) 0.11112(10) 0.14014(7) 0.0456(5) Uani 1 1 d .
N1A N 0.6427(3) 0.11102(10) 0.06615(7) 0.0344(5) Uani 1 1 d .
C1A C 0.7251(3) 0.10598(12) 0.02634(9) 0.0336(6) Uani 1 1 d .
H1AA H 0.8353 0.1196 0.0306 0.040 Uiso 1 1 calc R
C2A C 0.6562(4) 0.14335(13) -0.00878(9) 0.0396(7) Uani 1 1 d .
H2AA H 0.7277 0.1408 -0.0324 0.048 Uiso 1 1 calc R
H2AB H 0.5547 0.1257 -0.0170 0.048 Uiso 1 1 calc R
C3A C 0.7751(3) 0.24018(13) 0.00182(9) 0.0350(6) Uani 1 1 d .
H3AA H 0.8000 0.2549 -0.0258 0.042 Uiso 1 1 calc R
H3AB H 0.8636 0.2155 0.0114 0.042 Uiso 1 1 calc R
C4A C 0.7490(3) 0.29203(12) 0.03037(9) 0.0348(6) Uani 1 1 d .
C5A C 0.8038(3) 0.29170(12) 0.07091(9) 0.0311(6) Uani 1 1 d .
C6A C 0.8997(3) 0.24104(11) 0.08829(8) 0.0287(5) Uani 1 1 d .
C7A C 0.8382(3) 0.18392(11) 0.09508(8) 0.0279(5) Uani 1 1 d .
C8A C 0.6662(3) 0.16831(11) 0.08795(9) 0.0320(6) Uani 1 1 d .
H8AA H 0.6123 0.1662 0.1145 0.038 Uiso 1 1 calc R
H8AB H 0.6168 0.2007 0.0721 0.038 Uiso 1 1 calc R
C9A C 0.4731(4) 0.09779(18) 0.06413(13) 0.0580(10) Uani 1 1 d .
H9AA H 0.4269 0.1021 0.0912 0.087 Uiso 1 1 calc R
H9AB H 0.4578 0.0569 0.0545 0.087 Uiso 1 1 calc R
H9AC H 0.4223 0.1256 0.0454 0.087 Uiso 1 1 calc R
C10A C 0.7320(4) 0.03964(13) 0.01298(11) 0.0464(8) Uani 1 1 d .
H10B H 0.7889 0.0374 -0.0131 0.056 Uiso 1 1 calc R
H10C H 0.6236 0.0258 0.0080 0.056 Uiso 1 1 calc R
C11A C 0.8113(5) -0.00434(15) 0.04341(13) 0.0583(10) Uani 1 1 d .
H11B H 0.7734 0.0060 0.0712 0.070 Uiso 1 1 calc R
C12A C 0.7643(9) -0.0688(2) 0.03506(19) 0.115(2) Uani 1 1 d .
H12D H 0.8141 -0.0949 0.0551 0.172 Uiso 1 1 calc R
H12E H 0.7984 -0.0801 0.0077 0.172 Uiso 1 1 calc R
H12F H 0.6503 -0.0726 0.0370 0.172 Uiso 1 1 calc R
C13A C 0.9840(6) 0.0010(2) 0.04353(17) 0.0937(16) Uani 1 1 d .
H13D H 1.0135 0.0423 0.0493 0.141 Uiso 1 1 calc R
H13E H 1.0251 -0.0105 0.0169 0.141 Uiso 1 1 calc R
H13F H 1.0278 -0.0252 0.0644 0.141 Uiso 1 1 calc R
C14A C 0.6643(4) 0.34179(13) 0.01588(11) 0.0425(7) Uani 1 1 d .
H14B H 0.6285 0.3422 -0.0114 0.051 Uiso 1 1 calc R
C15A C 0.6328(4) 0.39007(14) 0.04091(13) 0.0573(10) Uani 1 1 d .
H15B H 0.5746 0.4230 0.0309 0.069 Uiso 1 1 calc R
C16A C 0.6879(5) 0.38976(14) 0.08104(13) 0.0561(9) Uani 1 1 d .
H16B H 0.6668 0.4226 0.0983 0.067 Uiso 1 1 calc R
C17A C 0.7735(4) 0.34136(13) 0.09578(11) 0.0436(7) Uani 1 1 d .
H17B H 0.8116 0.3420 0.1229 0.052 Uiso 1 1 calc R
C18A C 1.0572(3) 0.25349(12) 0.09949(8) 0.0316(6) Uani 1 1 d .
H18B H 1.0978 0.2923 0.0950 0.038 Uiso 1 1 calc R
C19A C 1.1536(3) 0.21035(13) 0.11685(8) 0.0326(6) Uani 1 1 d .
C20A C 1.0917(3) 0.15175(12) 0.12275(8) 0.0319(6) Uani 1 1 d .
C21A C 0.9370(3) 0.13981(12) 0.11215(8) 0.0308(6) Uani 1 1 d .
H21B H 0.8964 0.1010 0.1165 0.037 Uiso 1 1 calc R
C22A C 1.3678(4) 0.27772(15) 0.12689(11) 0.0482(8) Uani 1 1 d .
H22D H 1.4765 0.2776 0.1365 0.072 Uiso 1 1 calc R
H22E H 1.3053 0.3044 0.1439 0.072 Uiso 1 1 calc R
H22F H 1.3644 0.2916 0.0987 0.072 Uiso 1 1 calc R
C23A C 1.1359(5) 0.05274(16) 0.14708(16) 0.0804(15) Uani 1 1 d .
H23D H 1.2182 0.0282 0.1593 0.121 Uiso 1 1 calc R
H23E H 1.1034 0.0351 0.1212 0.121 Uiso 1 1 calc R
H23F H 1.0459 0.0547 0.1655 0.121 Uiso 1 1 calc R
O1B O 0.1504(2) 0.29917(8) 0.33618(6) 0.0345(4) Uani 1 1 d .
O2B O 0.8095(2) 0.29166(9) 0.20456(6) 0.0377(5) Uani 1 1 d .
O3B O 0.6924(2) 0.39814(9) 0.19416(7) 0.0391(5) Uani 1 1 d .
N1B N 0.1474(3) 0.39298(10) 0.27157(7) 0.0315(5) Uani 1 1 d .
C1B C 0.2378(3) 0.39784(12) 0.31010(9) 0.0342(6) Uani 1 1 d .
H1BA H 0.3466 0.3837 0.3043 0.041 Uiso 1 1 calc R
C2B C 0.1753(4) 0.36064(13) 0.34618(9) 0.0387(7) Uani 1 1 d .
H2BA H 0.2510 0.3631 0.3689 0.046 Uiso 1 1 calc R
H2BB H 0.0752 0.3781 0.3556 0.046 Uiso 1 1 calc R
C3B C 0.2934(3) 0.26432(13) 0.33395(8) 0.0336(6) Uani 1 1 d .
H3BA H 0.3218 0.2494 0.3613 0.040 Uiso 1 1 calc R
H3BB H 0.3804 0.2893 0.3238 0.040 Uiso 1 1 calc R
C4B C 0.2657(3) 0.21282(11) 0.30555(9) 0.0318(6) Uani 1 1 d .
C5B C 0.3149(3) 0.21402(11) 0.26413(8) 0.0300(6) Uani 1 1 d .
C6B C 0.4055(3) 0.26555(11) 0.24633(8) 0.0270(5) Uani 1 1 d .
C7B C 0.3420(3) 0.32219(11) 0.23998(8) 0.0270(5) Uani 1 1 d .
C8B C 0.1703(3) 0.33636(11) 0.24868(8) 0.0292(5) Uani 1 1 d .
H8BA H 0.1131 0.3390 0.2226 0.035 Uiso 1 1 calc R
H8BB H 0.1242 0.3032 0.2645 0.035 Uiso 1 1 calc R
C9B C -0.0227(4) 0.40368(16) 0.27595(11) 0.0457(8) Uani 1 1 d .
H9BA H -0.0735 0.3997 0.2494 0.069 Uiso 1 1 calc R
H9BB H -0.0401 0.4439 0.2865 0.069 Uiso 1 1 calc R
H9BC H -0.0671 0.3745 0.2948 0.069 Uiso 1 1 calc R
C10B C 0.2498(4) 0.46472(14) 0.32300(11) 0.0508(9) Uani 1 1 d .
H10D H 0.3043 0.4669 0.3495 0.061 Uiso 1 1 calc R
H10E H 0.1426 0.4804 0.3270 0.061 Uiso 1 1 calc R
C11B C 0.3380(5) 0.50599(15) 0.29197(14) 0.0663(12) Uani 1 1 d .
H11C H 0.3053 0.4932 0.2641 0.080 Uiso 1 1 calc R
C12B C 0.2947(9) 0.5708(2) 0.29619(19) 0.125(3) Uani 1 1 d .
H12G H 0.3515 0.5941 0.2759 0.188 Uiso 1 1 calc R
H12H H 0.3228 0.5847 0.3234 0.188 Uiso 1 1 calc R
H12I H 0.1818 0.5755 0.2920 0.188 Uiso 1 1 calc R
C13B C 0.5101(6) 0.4967(3) 0.29484(17) 0.106(2) Uani 1 1 d .
H13G H 0.5632 0.5226 0.2752 0.159 Uiso 1 1 calc R
H13H H 0.5348 0.4551 0.2889 0.159 Uiso 1 1 calc R
H13I H 0.5456 0.5065 0.3223 0.159 Uiso 1 1 calc R
C14B C 0.1855(4) 0.16211(13) 0.32039(10) 0.0419(7) Uani 1 1 d .
H14C H 0.1538 0.1609 0.3480 0.050 Uiso 1 1 calc R
C15B C 0.1526(4) 0.11412(13) 0.29525(12) 0.0511(9) Uani 1 1 d .
H15C H 0.0971 0.0807 0.3055 0.061 Uiso 1 1 calc R
C16B C 0.2015(4) 0.11522(14) 0.25467(12) 0.0510(9) Uani 1 1 d .
H16C H 0.1805 0.0822 0.2375 0.061 Uiso 1 1 calc R
C17B C 0.2813(4) 0.16467(13) 0.23930(10) 0.0396(7) Uani 1 1 d .
H17C H 0.3132 0.1650 0.2117 0.048 Uiso 1 1 calc R
C18B C 0.5637(3) 0.25442(11) 0.23449(8) 0.0278(5) Uani 1 1 d .
H18C H 0.6066 0.2159 0.2386 0.033 Uiso 1 1 calc R
C19B C 0.6568(3) 0.29847(12) 0.21713(8) 0.0298(5) Uani 1 1 d .
C20B C 0.5927(3) 0.35620(11) 0.21136(8) 0.0299(6) Uani 1 1 d .
C21B C 0.4367(3) 0.36746(12) 0.22263(8) 0.0299(6) Uani 1 1 d .
H21C H 0.3939 0.4060 0.2186 0.036 Uiso 1 1 calc R
C22B C 0.8755(4) 0.23275(13) 0.20668(10) 0.0402(7) Uani 1 1 d .
H22G H 0.9840 0.2337 0.1970 0.060 Uiso 1 1 calc R
H22H H 0.8142 0.2057 0.1896 0.060 Uiso 1 1 calc R
H22I H 0.8733 0.2188 0.2348 0.060 Uiso 1 1 calc R
C23B C 0.6280(5) 0.45589(15) 0.18600(14) 0.0647(11) Uani 1 1 d .
H23G H 0.7088 0.4813 0.1740 0.097 Uiso 1 1 calc R
H23H H 0.5910 0.4737 0.2114 0.097 Uiso 1 1 calc R
H23I H 0.5401 0.4521 0.1670 0.097 Uiso 1 1 calc R

loop_
_atom_site_aniso_label
_atom_site_aniso_U_11
_atom_site_aniso_U_22
_atom_site_aniso_U_33
_atom_site_aniso_U_23
_atom_site_aniso_U_13
_atom_site_aniso_U_12
O1 0.0311(10) 0.0297(10) 0.0434(11) -0.0003(8) 0.0057(9) -0.0004(8)
O2 0.0287(10) 0.0318(10) 0.0466(11) 0.0007(8) 0.0059(9) -0.0028(8)
O3 0.0295(10) 0.0282(10) 0.0444(11) -0.0039(8) 0.0059(9) 0.0040(8)
N1 0.0239(11) 0.0271(11) 0.0370(12) 0.0042(9) -0.0038(9) -0.0041(9)
C1 0.0257(13) 0.0264(13) 0.0368(14) 0.0031(11) 0.0002(11) -0.0016(10)
C2 0.0349(15) 0.0308(14) 0.0364(14) 0.0036(11) 0.0058(12) 0.0002(12)
C3 0.0321(14) 0.0333(14) 0.0310(13) -0.0033(11) -0.0002(11) -0.0021(11)
C4 0.0273(13) 0.0267(13) 0.0345(14) -0.0052(11) 0.0014(11) -0.0008(10)
C5 0.0256(12) 0.0235(12) 0.0369(14) -0.0005(10) 0.0001(11) 0.0000(10)
C6 0.0276(13) 0.0261(12) 0.0251(12) 0.0008(10) -0.0031(10) 0.0010(10)
C7 0.0284(13) 0.0276(12) 0.0207(12) 0.0019(9) -0.0014(10) 0.0012(10)
C8 0.0246(12) 0.0277(13) 0.0325(13) 0.0010(10) -0.0024(10) -0.0017(10)
C9 0.0280(15) 0.0489(18) 0.061(2) 0.0097(16) -0.0050(14) -0.0100(13)
C10 0.0382(15) 0.0299(14) 0.0363(15) 0.0083(12) 0.0072(12) 0.0011(12)
C11 0.0510(19) 0.0335(15) 0.0473(18) 0.0098(13) 0.0088(15) 0.0030(13)
C12 0.078(3) 0.053(2) 0.084(3) 0.017(2) 0.007(2) 0.021(2)
C13 0.102(4) 0.068(3) 0.069(3) -0.019(2) -0.016(3) 0.015(3)
C14 0.0327(15) 0.0335(14) 0.0487(17) -0.0075(13) 0.0064(13) 0.0008(12)
C15 0.0393(17) 0.0287(15) 0.071(2) -0.0055(15) 0.0032(16) 0.0078(13)
C16 0.0425(17) 0.0247(14) 0.062(2) 0.0095(13) -0.0006(15) 0.0057(12)
C17 0.0357(15) 0.0293(14) 0.0429(16) 0.0034(12) 0.0015(13) 0.0004(11)
C18 0.0308(13) 0.0216(12) 0.0286(13) 0.0006(10) 0.0002(11) -0.0025(10)
C19 0.0242(12) 0.0310(13) 0.0255(12) 0.0025(10) 0.0007(10) 0.0000(10)
C20 0.0304(13) 0.0270(13) 0.0239(12) -0.0009(10) -0.0014(10) 0.0043(10)
C21 0.0295(13) 0.0256(13) 0.0252(13) 0.0014(10) -0.0044(10) -0.0002(10)
C22 0.0511(19) 0.0268(15) 0.099(3) -0.0054(17) 0.024(2) 0.0073(14)
C23 0.0361(15) 0.0383(16) 0.0424(16) 0.0042(13) 0.0070(13) -0.0076(12)
O1A 0.0323(10) 0.0315(10) 0.0503(12) 0.0001(9) -0.0092(9) -0.0013(8)
O2A 0.0326(11) 0.0486(13) 0.0489(12) 0.0019(10) -0.0078(10) -0.0081(9)
O3A 0.0363(12) 0.0454(12) 0.0551(13) 0.0137(11) -0.0055(10) 0.0038(9)
N1A 0.0256(11) 0.0300(12) 0.0477(14) -0.0045(10) -0.0015(10) -0.0039(9)
C1A 0.0294(13) 0.0302(14) 0.0413(16) -0.0056(12) -0.0059(12) -0.0003(11)
C2A 0.0398(16) 0.0355(15) 0.0436(17) -0.0047(12) -0.0111(14) 0.0008(13)
C3A 0.0328(14) 0.0372(15) 0.0351(14) 0.0040(12) -0.0022(12) -0.0031(12)
C4A 0.0264(13) 0.0305(14) 0.0475(16) 0.0075(12) -0.0028(12) -0.0038(11)
C5A 0.0266(13) 0.0277(13) 0.0391(15) 0.0019(11) 0.0021(11) -0.0031(10)
C6A 0.0303(13) 0.0285(13) 0.0271(13) -0.0012(10) 0.0012(11) 0.0015(10)
C7A 0.0281(13) 0.0298(13) 0.0257(12) -0.0037(10) 0.0018(11) -0.0010(10)
C8A 0.0289(13) 0.0286(13) 0.0384(14) -0.0010(11) 0.0023(11) 0.0024(11)
C9A 0.0316(17) 0.060(2) 0.082(3) -0.011(2) 0.0035(17) -0.0143(16)
C10A 0.0444(17) 0.0344(16) 0.060(2) -0.0162(15) -0.0126(16) 0.0016(14)
C11A 0.067(2) 0.0369(18) 0.071(2) -0.0158(16) -0.016(2) 0.0115(17)
C12A 0.164(6) 0.051(3) 0.129(5) 0.011(3) -0.017(5) 0.007(3)
C13A 0.094(4) 0.082(3) 0.105(4) 0.013(3) -0.007(3) 0.033(3)
C14A 0.0320(15) 0.0358(16) 0.0597(19) 0.0127(14) -0.0107(14) -0.0026(12)
C15A 0.0433(18) 0.0296(16) 0.099(3) 0.0127(17) -0.0114(19) 0.0065(14)
C16A 0.057(2) 0.0288(16) 0.082(3) -0.0091(16) 0.006(2) 0.0028(15)
C17A 0.0443(17) 0.0289(15) 0.0577(19) -0.0058(14) 0.0023(15) -0.0035(12)
C18A 0.0338(14) 0.0297(13) 0.0311(14) -0.0008(11) 0.0016(11) -0.0076(11)
C19A 0.0283(14) 0.0413(15) 0.0283(13) -0.0036(11) -0.0012(11) 0.0009(12)
C20A 0.0333(15) 0.0333(14) 0.0291(13) 0.0008(11) -0.0012(11) 0.0049(11)
C21A 0.0323(14) 0.0290(13) 0.0310(14) 0.0029(11) 0.0008(11) -0.0008(11)
C22A 0.0404(18) 0.0511(19) 0.0532(19) -0.0051(15) -0.0097(15) -0.0125(15)
C23A 0.066(3) 0.044(2) 0.131(4) 0.034(2) -0.036(3) -0.0029(19)
O1B 0.0304(10) 0.0301(10) 0.0429(11) 0.0012(8) 0.0056(9) -0.0002(8)
O2B 0.0296(11) 0.0354(11) 0.0479(12) 0.0052(9) 0.0075(9) 0.0048(8)
O3B 0.0318(11) 0.0324(10) 0.0531(12) 0.0131(9) 0.0062(9) 0.0006(8)
N1B 0.0275(12) 0.0262(11) 0.0408(13) 0.0007(9) 0.0048(10) 0.0023(9)
C1B 0.0316(14) 0.0281(14) 0.0430(16) -0.0051(12) 0.0063(12) 0.0013(11)
C2B 0.0414(16) 0.0397(16) 0.0350(15) 0.0002(12) 0.0083(13) 0.0004(13)
C3B 0.0289(14) 0.0406(15) 0.0314(14) 0.0043(12) 0.0028(11) 0.0030(11)
C4B 0.0274(13) 0.0270(13) 0.0410(15) 0.0061(11) 0.0004(11) 0.0042(10)
C5B 0.0250(13) 0.0270(13) 0.0382(14) 0.0018(11) 0.0012(11) 0.0000(10)
C6B 0.0284(13) 0.0253(12) 0.0272(13) -0.0003(10) -0.0020(11) -0.0018(10)
C7B 0.0264(13) 0.0266(12) 0.0280(12) -0.0006(10) -0.0002(11) 0.0009(10)
C8B 0.0236(13) 0.0251(12) 0.0388(14) 0.0037(10) -0.0003(11) -0.0008(10)
C9B 0.0288(15) 0.0473(18) 0.061(2) 0.0006(16) 0.0044(14) 0.0109(13)
C10B 0.0428(18) 0.0393(17) 0.070(2) -0.0144(16) 0.0169(17) -0.0066(14)
C11B 0.069(3) 0.0360(18) 0.094(3) -0.0195(18) 0.031(2) -0.0167(18)
C12B 0.189(7) 0.061(3) 0.126(5) 0.020(3) 0.044(5) -0.017(4)
C13B 0.085(4) 0.128(5) 0.104(4) 0.028(4) -0.011(3) -0.048(4)
C14B 0.0313(15) 0.0362(15) 0.0580(19) 0.0132(14) 0.0103(14) 0.0015(12)
C15B 0.0379(17) 0.0267(15) 0.089(3) 0.0095(16) 0.0159(17) -0.0034(13)
C16B 0.0429(18) 0.0300(16) 0.080(3) -0.0110(16) 0.0020(18) -0.0014(13)
C17B 0.0372(16) 0.0290(14) 0.0526(18) -0.0057(13) 0.0009(14) 0.0023(12)
C18B 0.0314(14) 0.0239(12) 0.0281(13) -0.0009(10) -0.0003(11) 0.0039(10)
C19B 0.0283(13) 0.0323(13) 0.0288(13) -0.0024(11) 0.0026(11) 0.0024(11)
C20B 0.0331(14) 0.0266(13) 0.0301(13) 0.0032(10) 0.0029(11) -0.0018(11)
C21B 0.0320(14) 0.0248(12) 0.0328(14) 0.0035(10) 0.0000(11) 0.0021(10)
C22B 0.0386(16) 0.0351(15) 0.0468(17) -0.0028(13) 0.0099(14) 0.0084(13)
C23B 0.056(2) 0.0390(18) 0.099(3) 0.0244(19) 0.024(2) 0.0050(17)

loop_
_atom_type_symbol
_atom_type_description
_atom_type_scat_dispersion_real
_atom_type_scat_dispersion_imag
_atom_type_scat_source
C C 0.0033 0.0016 'International Tables Vol C Tables 4.2.6.8 and 6.1.1.4'
H H 0.0000 0.0000 'International Tables Vol C Tables 4.2.6.8 and 6.1.1.4'
N N 0.0061 0.0033 'International Tables Vol C Tables 4.2.6.8 and 6.1.1.4'
O O 0.0106 0.0060 'International Tables Vol C Tables 4.2.6.8 and 6.1.1.4'

loop_
_geom_angle_atom_site_label_1
_geom_angle_atom_site_label_2
_geom_angle_atom_site_label_3
_geom_angle
C3 O1 C2 113.8(2)
C19 O2 C23 117.1(2)
C20 O3 C22 116.8(2)
C9 N1 C1 114.2(2)
C9 N1 C8 109.0(2)
C1 N1 C8 115.6(2)
N1 C1 C2 115.6(2)
N1 C1 C10 112.3(2)
C2 C1 C10 108.3(2)
O1 C2 C1 113.6(2)
O1 C3 C4 108.1(2)
C14 C4 C5 118.7(3)
C14 C4 C3 119.2(3)
C5 C4 C3 122.1(2)
C17 C5 C4 119.2(2)
C17 C5 C6 117.9(2)
C4 C5 C6 123.0(2)
C7 C6 C18 119.2(2)
C7 C6 C5 123.2(2)
C18 C6 C5 117.6(2)
C6 C7 C21 119.2(2)
C6 C7 C8 122.9(2)
C21 C7 C8 117.8(2)
N1 C8 C7 112.9(2)
C11 C10 C1 116.3(2)
C13 C11 C12 108.7(3)
C13 C11 C10 113.9(3)
C12 C11 C10 109.7(3)
C15 C14 C4 121.8(3)
C14 C15 C16 119.5(3)
C15 C16 C17 120.2(3)
C16 C17 C5 120.6(3)
C19 C18 C6 121.7(2)
O2 C19 C18 125.8(2)
O2 C19 C20 115.1(2)
C18 C19 C20 119.1(2)
O3 C20 C21 124.6(2)
O3 C20 C19 116.2(2)
C21 C20 C19 119.2(2)
C20 C21 C7 121.5(2)
C2A O1A C3A 113.7(2)
C19A O2A C22A 117.5(2)
C20A O3A C23A 116.8(3)
C9A N1A C8A 109.1(2)
C9A N1A C1A 114.0(3)
C8A N1A C1A 115.2(2)
N1A C1A C2A 115.9(2)
N1A C1A C10A 109.8(2)
C2A C1A C10A 108.9(2)
O1A C2A C1A 114.2(2)
O1A C3A C4A 107.6(2)
C14A C4A C5A 119.4(3)
C14A C4A C3A 118.3(3)
C5A C4A C3A 122.3(2)
C17A C5A C4A 119.0(3)
C17A C5A C6A 118.4(3)
C4A C5A C6A 122.6(2)
C7A C6A C18A 119.5(2)
C7A C6A C5A 123.0(2)
C18A C6A C5A 117.5(2)
C6A C7A C21A 118.6(2)
C6A C7A C8A 123.0(2)
C21A C7A C8A 118.2(2)
N1A C8A C7A 113.7(2)
C1A C10A C11A 116.2(3)
C13A C11A C12A 109.8(4)
C13A C11A C10A 112.5(4)
C12A C11A C10A 111.7(3)
C15A C14A C4A 121.1(3)
C14A C15A C16A 119.4(3)
C17A C16A C15A 120.4(3)
C16A C17A C5A 120.7(3)
C19A C18A C6A 121.9(3)
O2A C19A C18A 125.9(3)
O2A C19A C20A 115.6(2)
C18A C19A C20A 118.5(3)
O3A C20A C21A 125.2(3)
O3A C20A C19A 115.3(3)
C21A C20A C19A 119.5(2)
C20A C21A C7A 122.0(2)
C2B O1B C3B 113.9(2)
C19B O2B C22B 117.3(2)
C20B O3B C23B 117.0(2)
C9B N1B C1B 114.4(2)
C9B N1B C8B 108.5(2)
C1B N1B C8B 115.2(2)
N1B C1B C2B 115.9(2)
N1B C1B C10B 109.6(2)
C2B C1B C10B 109.4(2)
O1B C2B C1B 113.2(2)
O1B C3B C4B 108.2(2)
C14B C4B C5B 119.2(3)
C14B C4B C3B 118.7(3)
C5B C4B C3B 122.2(2)
C17B C5B C4B 118.7(3)
C17B C5B C6B 118.9(2)
C4B C5B C6B 122.4(2)
C7B C6B C18B 119.0(2)
C7B C6B C5B 123.8(2)
C18B C6B C5B 117.2(2)
C6B C7B C21B 119.4(2)
C6B C7B C8B 122.3(2)
C21B C7B C8B 118.2(2)
N1B C8B C7B 113.5(2)
C1B C10B C11B 114.9(3)
C13B C11B C12B 111.8(4)
C13B C11B C10B 110.5(4)
C12B C11B C10B 113.1(4)
C15B C14B C4B 121.1(3)
C14B C15B C16B 119.7(3)
C17B C16B C15B 120.3(3)
C16B C17B C5B 121.0(3)
C19B C18B C6B 121.9(2)
O2B C19B C18B 125.8(2)
O2B C19B C20B 115.2(2)
C18B C19B C20B 118.9(2)
O3B C20B C21B 124.5(2)
O3B C20B C19B 115.9(2)
C21B C20B C19B 119.6(2)
C20B C21B C7B 121.1(2)

loop_
_geom_bond_atom_site_label_1
_geom_bond_atom_site_label_2
_geom_bond_distance
O1 C3 1.433(3)
O1 C2 1.433(3)
O2 C19 1.370(3)
O2 C23 1.426(3)
O3 C20 1.372(3)
O3 C22 1.412(4)
N1 C9 1.470(4)
N1 C1 1.474(3)
N1 C8 1.474(3)
C1 C2 1.527(4)
C1 C10 1.539(3)
C3 C4 1.498(4)
C4 C14 1.399(4)
C4 C5 1.408(4)
C5 C17 1.403(4)
C5 C6 1.503(3)
C6 C7 1.390(3)
C6 C18 1.407(4)
C7 C21 1.400(3)
C7 C8 1.521(4)
C10 C11 1.530(4)
C11 C13 1.483(5)
C11 C12 1.521(5)
C14 C15 1.381(4)
C15 C16 1.383(5)
C16 C17 1.393(4)
C18 C19 1.374(3)
C19 C20 1.415(4)
C20 C21 1.386(4)
O1A C2A 1.430(3)
O1A C3A 1.439(3)
O2A C19A 1.356(3)
O2A C22A 1.421(4)
O3A C20A 1.376(3)
O3A C23A 1.408(4)
N1A C9A 1.466(4)
N1A C8A 1.473(3)
N1A C1A 1.477(4)
C1A C2A 1.531(4)
C1A C10A 1.540(4)
C3A C4A 1.499(4)
C4A C14A 1.400(4)
C4A C5A 1.401(4)
C5A C17A 1.394(4)
C5A C6A 1.500(4)
C6A C7A 1.391(4)
C6A C18A 1.408(4)
C7A C21A 1.404(4)
C7A C8A 1.513(4)
C10A C11A 1.546(5)
C11A C13A 1.465(6)
C11A C12A 1.512(6)
C14A C15A 1.375(5)
C15A C16A 1.389(6)
C16A C17A 1.383(5)
C18A C19A 1.381(4)
C19A C20A 1.418(4)
C20A C21A 1.379(4)
O1B C2B 1.421(3)
O1B C3B 1.438(3)
O2B C19B 1.363(3)
O2B C22B 1.426(3)
O3B C20B 1.377(3)
O3B C23B 1.420(4)
N1B C9B 1.464(4)
N1B C1B 1.475(4)
N1B C8B 1.477(3)
C1B C2B 1.532(4)
C1B C10B 1.549(4)
C3B C4B 1.492(4)
C4B C14B 1.402(4)
C4B C5B 1.414(4)
C5B C17B 1.393(4)
C5B C6B 1.496(3)
C6B C7B 1.385(3)
C6B C18B 1.414(4)
C7B C21B 1.406(4)
C7B C8B 1.512(4)
C10B C11B 1.557(5)
C11B C13B 1.473(7)
C11B C12B 1.493(6)
C14B C15B 1.375(5)
C15B C16B 1.387(5)
C16B C17B 1.384(4)
C18B C19B 1.378(4)
C19B C20B 1.407(4)
C20B C21B 1.392(4)

loop_
_geom_torsion_atom_site_label_1
_geom_torsion_atom_site_label_2
_geom_torsion_atom_site_label_3
_geom_torsion_atom_site_label_4
_geom_torsion
C9 N1 C1 C2 54.2(3)
C8 N1 C1 C2 -73.4(3)
C9 N1 C1 C10 -70.7(3)
C8 N1 C1 C10 161.7(2)
C3 O1 C2 C1 76.3(3)
N1 C1 C2 O1 51.4(3)
C10 C1 C2 O1 178.4(2)
C2 O1 C3 C4 -153.6(2)
O1 C3 C4 C14 -80.2(3)
O1 C3 C4 C5 98.8(3)
C14 C4 C5 C17 -0.2(4)
C3 C4 C5 C17 -179.1(3)
C14 C4 C5 C6 -178.4(2)
C3 C4 C5 C6 2.6(4)
C17 C5 C6 C7 113.9(3)
C4 C5 C6 C7 -67.8(4)
C17 C5 C6 C18 -63.8(3)
C4 C5 C6 C18 114.5(3)
C18 C6 C7 C21 -1.5(4)
C5 C6 C7 C21 -179.2(2)
C18 C6 C7 C8 174.3(2)
C5 C6 C7 C8 -3.3(4)
C9 N1 C8 C7 174.8(2)
C1 N1 C8 C7 -55.0(3)
C6 C7 C8 N1 134.5(2)
C21 C7 C8 N1 -49.6(3)
N1 C1 C10 C11 -65.6(3)
C2 C1 C10 C11 165.5(3)
C1 C10 C11 C13 81.1(4)
C1 C10 C11 C12 -156.8(3)
C5 C4 C14 C15 -1.3(4)
C3 C4 C14 C15 177.6(3)
C4 C14 C15 C16 2.2(5)
C14 C15 C16 C17 -1.5(5)
C15 C16 C17 C5 0.0(5)
C4 C5 C17 C16 0.8(4)
C6 C5 C17 C16 179.2(3)
C7 C6 C18 C19 0.5(4)
C5 C6 C18 C19 178.2(2)
C23 O2 C19 C18 6.4(4)
C23 O2 C19 C20 -174.1(2)
C6 C18 C19 O2 -179.5(2)
C6 C18 C19 C20 1.0(4)
C22 O3 C20 C21 9.8(4)
C22 O3 C20 C19 -171.2(3)
O2 C19 C20 O3 0.0(3)
C18 C19 C20 O3 179.6(2)
O2 C19 C20 C21 179.1(2)
C18 C19 C20 C21 -1.4(4)
O3 C20 C21 C7 179.2(2)
C19 C20 C21 C7 0.3(4)
C6 C7 C21 C20 1.2(4)
C8 C7 C21 C20 -174.9(2)
C9A N1A C1A C2A 54.7(3)
C8A N1A C1A C2A -72.6(3)
C9A N1A C1A C10A -69.2(3)
C8A N1A C1A C10A 163.6(2)
C3A O1A C2A C1A 75.8(3)
N1A C1A C2A O1A 50.9(3)
C10A C1A C2A O1A 175.2(3)
C2A O1A C3A C4A -153.5(2)
O1A C3A C4A C14A -79.5(3)
O1A C3A C4A C5A 99.3(3)
C14A C4A C5A C17A -0.5(4)
C3A C4A C5A C17A -179.3(3)
C14A C4A C5A C6A -178.0(2)
C3A C4A C5A C6A 3.2(4)
C17A C5A C6A C7A 114.3(3)
C4A C5A C6A C7A -68.2(4)
C17A C5A C6A C18A -63.2(4)
C4A C5A C6A C18A 114.3(3)
C18A C6A C7A C21A -1.4(4)
C5A C6A C7A C21A -178.9(2)
C18A C6A C7A C8A 173.7(2)
C5A C6A C7A C8A -3.7(4)
C9A N1A C8A C7A 175.0(3)
C1A N1A C8A C7A -55.3(3)
C6A C7A C8A N1A 135.2(3)
C21A C7A C8A N1A -49.6(3)
N1A C1A C10A C11A -56.9(4)
C2A C1A C10A C11A 175.2(3)
C1A C10A C11A C13A -75.3(4)
C1A C10A C11A C12A 160.6(4)
C5A C4A C14A C15A -0.6(4)
C3A C4A C14A C15A 178.3(3)
C4A C14A C15A C16A 0.9(5)
C14A C15A C16A C17A 0.0(5)
C15A C16A C17A C5A -1.1(5)
C4A C5A C17A C16A 1.3(5)
C6A C5A C17A C16A 178.9(3)
C7A C6A C18A C19A 0.5(4)
C5A C6A C18A C19A 178.1(2)
C22A O2A C19A C18A 4.8(4)
C22A O2A C19A C20A -175.1(3)
C6A C18A C19A O2A -178.8(3)
C6A C18A C19A C20A 1.1(4)
C23A O3A C20A C21A 0.7(5)
C23A O3A C20A C19A 179.0(3)
O2A C19A C20A O3A -0.2(4)
C18A C19A C20A O3A 179.9(2)
O2A C19A C20A C21A 178.1(2)
C18A C19A C20A C21A -1.7(4)
O3A C20A C21A C7A 179.0(2)
C19A C20A C21A C7A 0.8(4)
C6A C7A C21A C20A 0.8(4)
C8A C7A C21A C20A -174.6(3)
C9B N1B C1B C2B 51.8(3)
C8B N1B C1B C2B -74.9(3)
C9B N1B C1B C10B -72.6(3)
C8B N1B C1B C10B 160.7(2)
C3B O1B C2B C1B 76.4(3)
N1B C1B C2B O1B 51.5(3)
C10B C1B C2B O1B 176.0(3)
C2B O1B C3B C4B -153.6(2)
O1B C3B C4B C14B -80.3(3)
O1B C3B C4B C5B 98.5(3)
C14B C4B C5B C17B 0.3(4)
C3B C4B C5B C17B -178.5(3)
C14B C4B C5B C6B -178.0(2)
C3B C4B C5B C6B 3.2(4)
C17B C5B C6B C7B 112.8(3)
C4B C5B C6B C7B -68.9(4)
C17B C5B C6B C18B -65.4(3)
C4B C5B C6B C18B 112.8(3)
C18B C6B C7B C21B -1.1(4)
C5B C6B C7B C21B -179.3(2)
C18B C6B C7B C8B 175.1(2)
C5B C6B C7B C8B -3.1(4)
C9B N1B C8B C7B 176.6(2)
C1B N1B C8B C7B -53.7(3)
C6B C7B C8B N1B 133.9(2)
C21B C7B C8B N1B -49.8(3)
N1B C1B C10B C11B -61.8(4)
C2B C1B C10B C11B 170.2(3)
C1B C10B C11B C13B -76.4(5)
C1B C10B C11B C12B 157.5(4)
C5B C4B C14B C15B -0.8(4)
C3B C4B C14B C15B 178.0(3)
C4B C14B C15B C16B 1.1(5)
C14B C15B C16B C17B -0.9(5)
C15B C16B C17B C5B 0.4(5)
C4B C5B C17B C16B -0.1(4)
C6B C5B C17B C16B 178.2(3)
C7B C6B C18B C19B 0.6(4)
C5B C6B C18B C19B 178.9(2)
C22B O2B C19B C18B 5.0(4)
C22B O2B C19B C20B -175.0(2)
C6B C18B C19B O2B -179.5(2)
C6B C18B C19B C20B 0.5(4)
C23B O3B C20B C21B -2.7(4)
C23B O3B C20B C19B 176.8(3)
O2B C19B C20B O3B -0.5(4)
C18B C19B C20B O3B 179.6(2)
O2B C19B C20B C21B 179.0(2)
C18B C19B C20B C21B -1.0(4)
O3B C20B C21B C7B 179.9(2)
C19B C20B C21B C7B 0.4(4)
C6B C7B C21B C20B 0.6(4)
C8B C7B C21B C20B -175.7(2)
